data_7016018
loop_
_publ_author_name
'Jia, Ai-Quan'
'Wang, Jian-Qiang'
'Hu, Ping'
'Jin, Guo-Xin'

_publ_section_title
;
 Syntheses, reactions, and ethylene polymerization of titanium
 complexes with [N,N,S] ligands.
;
_journal_issue 30
_journal_name_full 'Dalton transactions (Cambridge, England : 2003)'
_journal_page_first 7730
_journal_page_last 7736
_journal_paper_doi 10.1039/c0dt01800g
_journal_volume 40
_journal_year 2011
_chemical_formula_sum 'C31 H32 N2 S'
_chemical_formula_weight 464.65
_chemical_name_systematic
;
?
;
_space_group_IT_number 14
_symmetry_cell_setting monoclinic
_symmetry_space_group_name_Hall '-P 2ybc'
_symmetry_space_group_name_H-M 'P 1 21/c 1'
_atom_sites_solution_hydrogens geom
_atom_sites_solution_primary direct
_atom_sites_solution_secondary difmap
_audit_creation_method SHELXL-97
_cell_angle_alpha 90.00
_cell_angle_beta 107.106(6)
_cell_angle_gamma 90.00
_cell_formula_units_Z 8
_cell_length_a 14.352(6)
_cell_length_b 38.303(15)
_cell_length_c 10.056(4)
_cell_measurement_reflns_used 957
_cell_measurement_temperature 293(2)
_cell_measurement_theta_max 24.206
_cell_measurement_theta_min 2.371
_cell_volume 5283(4)
_computing_cell_refinement 'Bruker SMART'
_computing_data_collection 'Bruker SMART'
_computing_data_reduction 'Bruker SHELXTL'
_computing_molecular_graphics 'Bruker SHELXTL'
_computing_publication_material 'Bruker SHELXTL'
_computing_structure_refinement 'SHELXL-97 (Sheldrick, 1997)'
_computing_structure_solution 'SHELXS-97 (Sheldrick, 1990)'
_diffrn_ambient_temperature 293(2)
_diffrn_measured_fraction_theta_full 0.971
_diffrn_measured_fraction_theta_max 0.971
_diffrn_measurement_device_type 'CCD area detector'
_diffrn_measurement_method 'phi and omega scans'
_diffrn_radiation_monochromator graphite
_diffrn_radiation_source 'fine-focus sealed tube'
_diffrn_radiation_type MoK\a
_diffrn_radiation_wavelength 0.71073
_diffrn_reflns_av_R_equivalents 0.0828
_diffrn_reflns_av_sigmaI/netI 0.1462
_diffrn_reflns_limit_h_max 18
_diffrn_reflns_limit_h_min -18
_diffrn_reflns_limit_k_max 44
_diffrn_reflns_limit_k_min -48
_diffrn_reflns_limit_l_max 12
_diffrn_reflns_limit_l_min -12
_diffrn_reflns_number 25507
_diffrn_reflns_theta_full 27.01
_diffrn_reflns_theta_max 27.01
_diffrn_reflns_theta_min 1.48
_diffrn_standards_decay_% 7.32
_exptl_absorpt_coefficient_mu 0.143
_exptl_absorpt_correction_T_max 0.9858
_exptl_absorpt_correction_T_min 0.9719
_exptl_absorpt_correction_type multi-scan
_exptl_absorpt_process_details sadabs
_exptl_crystal_colour yellow
_exptl_crystal_density_diffrn 1.168
_exptl_crystal_density_method 'not measured'
_exptl_crystal_description prism
_exptl_crystal_F_000 1984
_exptl_crystal_size_max 0.20
_exptl_crystal_size_mid 0.10
_exptl_crystal_size_min 0.10
_refine_diff_density_max 0.315
_refine_diff_density_min -0.254
_refine_diff_density_rms 0.033
_refine_ls_extinction_method none
_refine_ls_goodness_of_fit_ref 0.753
_refine_ls_hydrogen_treatment mixed
_refine_ls_matrix_type full
_refine_ls_number_parameters 629
_refine_ls_number_reflns 11211
_refine_ls_number_restraints 0
_refine_ls_restrained_S_all 0.753
_refine_ls_R_factor_all 0.1767
_refine_ls_R_factor_gt 0.0524
_refine_ls_shift/su_max 0.003
_refine_ls_shift/su_mean 0.000
_refine_ls_structure_factor_coef Fsqd
_refine_ls_weighting_details 'calc w=1/[\s^2^(Fo^2^)+(0.0476P)^2^+0.0000P] where P=(Fo^2^+2Fc^2^)/3'
_refine_ls_weighting_scheme calc
_refine_ls_wR_factor_gt 0.1046
_refine_ls_wR_factor_ref 0.1310
_reflns_number_gt 3672
_reflns_number_total 11211
_reflns_threshold_expression >2sigma(I)
_cod_data_source_file c0dt01800g.txt
_cod_data_source_block f90104a
_cod_depositor_comments
;
The following automatic conversions were performed:

'_symmetry_cell_setting' value 'Monoclinic' changed to 'monoclinic'
according to /home/saulius/struct/CIF-dictionaries/cif_core.dic
dictionary named 'cif_core.dic' version 2.4.1 from 2010-06-29.

Automatic conversion script
Id: cif_fix_values 1715 2011-07-08 13:25:40Z adriana 
;
_cod_original_cell_volume 5284(4)
_cod_original_sg_symbol_H-M P2(1)/c
_cod_database_code 7016018

loop_
_symmetry_equiv_pos_as_xyz
'x, y, z'
'-x, y+1/2, -z+1/2'
'-x, -y, -z'
'x, -y-1/2, z-1/2'

loop_
_atom_site_label
_atom_site_type_symbol
_atom_site_fract_x
_atom_site_fract_y
_atom_site_fract_z
_atom_site_U_iso_or_equiv
_atom_site_adp_type
_atom_site_occupancy
_atom_site_symmetry_multiplicity
_atom_site_calc_flag
_atom_site_refinement_flags
_atom_site_disorder_assembly
_atom_site_disorder_group
S1 S 0.68325(6) 0.11948(2) 0.86693(10) 0.0843(3) Uani 1 1 d . . .
N1 N 0.78829(19) 0.17076(7) 0.7373(3) 0.0646(7) Uani 1 1 d . . .
N2 N 0.69447(16) 0.14542(5) 0.4762(2) 0.0515(6) Uani 1 1 d . . .
C1 C 0.8598(2) 0.18223(7) 0.6799(3) 0.0537(8) Uani 1 1 d . . .
C2 C 0.9440(2) 0.19880(7) 0.7590(3) 0.0643(9) Uani 1 1 d . . .
H2 H 0.9533 0.2024 0.8534 0.077 Uiso 1 1 calc R . .
C3 C 1.0135(2) 0.20984(8) 0.7003(4) 0.0768(10) Uani 1 1 d . . .
H3 H 1.0691 0.2209 0.7553 0.092 Uiso 1 1 calc R . .
C4 C 1.0023(2) 0.20481(9) 0.5624(4) 0.0852(11) Uani 1 1 d . . .
H4 H 1.0492 0.2128 0.5227 0.102 Uiso 1 1 calc R . .
C5 C 0.9210(2) 0.18784(8) 0.4832(4) 0.0743(10) Uani 1 1 d . . .
H5 H 0.9138 0.1841 0.3894 0.089 Uiso 1 1 calc R . .
C6 C 0.84872(19) 0.17609(7) 0.5390(3) 0.0536(8) Uani 1 1 d . . .
C7 C 0.7643(2) 0.15968(7) 0.4436(3) 0.0562(8) Uani 1 1 d . . .
H7 H 0.7611 0.1596 0.3499 0.067 Uiso 1 1 calc R . .
C8 C 0.7657(2) 0.18391(9) 0.8530(3) 0.0602(8) Uani 1 1 d . . .
C9 C 0.7166(2) 0.16239(8) 0.9229(3) 0.0612(8) Uani 1 1 d . . .
C10 C 0.6882(2) 0.17529(11) 1.0328(4) 0.0835(11) Uani 1 1 d . . .
H10 H 0.6542 0.1611 1.0776 0.100 Uiso 1 1 calc R . .
C11 C 0.7102(3) 0.20910(13) 1.0763(4) 0.0998(12) Uani 1 1 d . . .
H11 H 0.6920 0.2176 1.1516 0.120 Uiso 1 1 calc R . .
C12 C 0.7586(3) 0.23024(10) 1.0095(4) 0.0923(12) Uani 1 1 d . . .
H12 H 0.7736 0.2530 1.0402 0.111 Uiso 1 1 calc R . .
C13 C 0.7851(2) 0.21822(9) 0.8980(4) 0.0752(9) Uani 1 1 d . . .
H13 H 0.8163 0.2331 0.8517 0.090 Uiso 1 1 calc R . .
C14 C 0.7938(3) 0.09609(10) 0.9257(5) 0.0811(11) Uani 1 1 d . . .
C15 C 0.8691(3) 0.10559(11) 1.0326(5) 0.1212(15) Uani 1 1 d . . .
H15 H 0.8668 0.1268 1.0765 0.145 Uiso 1 1 calc R . .
C16 C 0.9514(3) 0.08449(16) 1.0802(6) 0.156(2) Uani 1 1 d . . .
H16 H 1.0031 0.0915 1.1555 0.187 Uiso 1 1 calc R . .
C17 C 0.9550(5) 0.05485(17) 1.0181(10) 0.172(3) Uani 1 1 d . . .
H17 H 1.0100 0.0408 1.0504 0.206 Uiso 1 1 calc R . .
C18 C 0.8823(6) 0.04397(16) 0.9097(8) 0.163(3) Uani 1 1 d . . .
H18 H 0.8863 0.0227 0.8670 0.196 Uiso 1 1 calc R . .
C19 C 0.8005(4) 0.06511(14) 0.8619(5) 0.1286(17) Uani 1 1 d . . .
H19 H 0.7497 0.0581 0.7855 0.154 Uiso 1 1 calc R . .
C20 C 0.61406(19) 0.13381(7) 0.3638(3) 0.0491(7) Uani 1 1 d . . .
C21 C 0.6141(2) 0.10026(8) 0.3116(3) 0.0563(8) Uani 1 1 d . . .
C22 C 0.5337(2) 0.09033(8) 0.2028(3) 0.0696(9) Uani 1 1 d . . .
H22 H 0.5321 0.0681 0.1649 0.084 Uiso 1 1 calc R . .
C23 C 0.4576(2) 0.11218(10) 0.1509(3) 0.0753(10) Uani 1 1 d . . .
H23 H 0.4045 0.1049 0.0781 0.090 Uiso 1 1 calc R . .
C24 C 0.4587(2) 0.14505(9) 0.2054(4) 0.0733(10) Uani 1 1 d . . .
H24 H 0.4062 0.1599 0.1685 0.088 Uiso 1 1 calc R . .
C25 C 0.5358(2) 0.15661(8) 0.3134(3) 0.0596(8) Uani 1 1 d . . .
C26 C 0.6980(2) 0.07546(8) 0.3714(4) 0.0737(10) Uani 1 1 d . . .
H26 H 0.7459 0.0880 0.4460 0.088 Uiso 1 1 calc R . .
C27 C 0.7468(4) 0.06528(16) 0.2701(6) 0.243(4) Uani 1 1 d . . .
H27A H 0.7012 0.0539 0.1931 0.365 Uiso 1 1 calc R . .
H27B H 0.7993 0.0496 0.3126 0.365 Uiso 1 1 calc R . .
H27C H 0.7724 0.0857 0.2375 0.365 Uiso 1 1 calc R . .
C28 C 0.6707(4) 0.04469(16) 0.4322(8) 0.275(5) Uani 1 1 d . . .
H28A H 0.6153 0.0340 0.3670 0.412 Uiso 1 1 calc R . .
H28B H 0.6544 0.0509 0.5151 0.412 Uiso 1 1 calc R . .
H28C H 0.7242 0.0285 0.4551 0.412 Uiso 1 1 calc R . .
C29 C 0.5367(2) 0.19277(8) 0.3770(4) 0.0860(11) Uani 1 1 d . . .
H29 H 0.6055 0.1988 0.4187 0.103 Uiso 1 1 calc R . .
C30 C 0.4931(4) 0.19244(10) 0.4910(6) 0.207(3) Uani 1 1 d . . .
H30A H 0.5012 0.2149 0.5351 0.311 Uiso 1 1 calc R . .
H30B H 0.5246 0.1750 0.5577 0.311 Uiso 1 1 calc R . .
H30C H 0.4249 0.1872 0.4553 0.311 Uiso 1 1 calc R . .
C31 C 0.4952(3) 0.22060(10) 0.2745(5) 0.1492(19) Uani 1 1 d . . .
H31A H 0.4263 0.2170 0.2361 0.224 Uiso 1 1 calc R . .
H31B H 0.5256 0.2199 0.2012 0.224 Uiso 1 1 calc R . .
H31C H 0.5069 0.2429 0.3197 0.224 Uiso 1 1 calc R . .
S2 S 0.23173(6) 0.06185(3) 0.29065(10) 0.0882(3) Uani 1 1 d . . .
N3 N 0.22144(19) 0.05982(7) -0.0045(3) 0.0629(8) Uani 1 1 d . . .
N4 N 0.19171(15) 0.13015(5) -0.0499(2) 0.0485(6) Uani 1 1 d . . .
C32 C 0.1500(2) 0.05538(7) -0.1264(3) 0.0540(8) Uani 1 1 d . . .
C33 C 0.1221(2) 0.02213(8) -0.1796(4) 0.0719(9) Uani 1 1 d . . .
H33 H 0.1539 0.0025 -0.1331 0.086 Uiso 1 1 calc R . .
C34 C 0.0476(3) 0.01843(10) -0.3007(5) 0.0942(12) Uani 1 1 d . . .
H34 H 0.0295 -0.0039 -0.3350 0.113 Uiso 1 1 calc R . .
C35 C -0.0008(3) 0.04655(11) -0.3728(4) 0.1046(13) Uani 1 1 d . . .
H35 H -0.0508 0.0436 -0.4552 0.125 Uiso 1 1 calc R . .
C36 C 0.0264(2) 0.07920(9) -0.3203(4) 0.0853(11) Uani 1 1 d . . .
H36 H -0.0065 0.0985 -0.3676 0.102 Uiso 1 1 calc R . .
C37 C 0.1012(2) 0.08427(7) -0.1992(3) 0.0538(8) Uani 1 1 d . . .
C38 C 0.12502(19) 0.12030(7) -0.1558(3) 0.0536(8) Uani 1 1 d . . .
H38 H 0.0876 0.1376 -0.2112 0.064 Uiso 1 1 calc R . .
C39 C 0.2868(2) 0.03522(7) 0.0765(4) 0.0566(8) Uani 1 1 d . . .
C40 C 0.3045(2) 0.03495(7) 0.2191(4) 0.0602(8) Uani 1 1 d . . .
C41 C 0.3738(2) 0.01280(8) 0.2999(4) 0.0749(10) Uani 1 1 d . . .
H41 H 0.3858 0.0126 0.3959 0.090 Uiso 1 1 calc R . .
C42 C 0.4255(3) -0.00905(8) 0.2386(5) 0.0874(11) Uani 1 1 d . . .
H42 H 0.4731 -0.0237 0.2934 0.105 Uiso 1 1 calc R . .
C43 C 0.4067(3) -0.00918(8) 0.0978(5) 0.0828(11) Uani 1 1 d . . .
H43 H 0.4403 -0.0245 0.0565 0.099 Uiso 1 1 calc R . .
C44 C 0.3387(2) 0.01300(8) 0.0166(4) 0.0713(9) Uani 1 1 d . . .
H44 H 0.3274 0.0131 -0.0793 0.086 Uiso 1 1 calc R . .
C45 C 0.3084(2) 0.07044(7) 0.4588(3) 0.0606(8) Uani 1 1 d . . .
C46 C 0.3980(2) 0.08621(8) 0.4783(4) 0.0678(9) Uani 1 1 d . . .
H46 H 0.4185 0.0918 0.4014 0.081 Uiso 1 1 calc R . .
C47 C 0.4567(2) 0.09368(8) 0.6084(4) 0.0727(9) Uani 1 1 d . . .
H47 H 0.5175 0.1037 0.6197 0.087 Uiso 1 1 calc R . .
C48 C 0.4266(3) 0.08656(8) 0.7221(4) 0.0736(10) Uani 1 1 d . . .
H48 H 0.4666 0.0917 0.8108 0.088 Uiso 1 1 calc R . .
C49 C 0.3372(3) 0.07174(8) 0.7045(4) 0.0768(10) Uani 1 1 d . . .
H49 H 0.3162 0.0673 0.7820 0.092 Uiso 1 1 calc R . .
C50 C 0.2777(2) 0.06335(8) 0.5740(4) 0.0704(9) Uani 1 1 d . . .
H50 H 0.2173 0.0530 0.5635 0.084 Uiso 1 1 calc R . .
C51 C 0.20807(18) 0.16697(6) -0.0302(3) 0.0462(7) Uani 1 1 d . . .
C52 C 0.26781(19) 0.18340(7) -0.0987(3) 0.0542(8) Uani 1 1 d . . .
C53 C 0.2819(2) 0.21925(7) -0.0804(4) 0.0688(9) Uani 1 1 d . . .
H53 H 0.3199 0.2309 -0.1270 0.083 Uiso 1 1 calc R . .
C54 C 0.2413(2) 0.23754(8) 0.0040(4) 0.0791(11) Uani 1 1 d . . .
H54 H 0.2499 0.2616 0.0126 0.095 Uiso 1 1 calc R . .
C55 C 0.1876(2) 0.22055(8) 0.0767(4) 0.0736(10) Uani 1 1 d . . .
H55 H 0.1627 0.2332 0.1376 0.088 Uiso 1 1 calc R . .
C56 C 0.16950(19) 0.18489(8) 0.0614(3) 0.0564(8) Uani 1 1 d . . .
C57 C 0.3175(2) 0.16336(7) -0.1890(3) 0.0584(8) Uani 1 1 d . . .
H57 H 0.3229 0.1390 -0.1574 0.070 Uiso 1 1 calc R . .
C58 C 0.4207(2) 0.17643(8) -0.1714(4) 0.0916(12) Uani 1 1 d . . .
H58A H 0.4183 0.2002 -0.2030 0.137 Uiso 1 1 calc R . .
H58B H 0.4510 0.1621 -0.2252 0.137 Uiso 1 1 calc R . .
H58C H 0.4578 0.1753 -0.0750 0.137 Uiso 1 1 calc R . .
C59 C 0.2584(2) 0.16329(8) -0.3413(3) 0.0823(10) Uani 1 1 d . . .
H59A H 0.1955 0.1532 -0.3510 0.123 Uiso 1 1 calc R . .
H59B H 0.2918 0.1498 -0.3937 0.123 Uiso 1 1 calc R . .
H59C H 0.2505 0.1868 -0.3757 0.123 Uiso 1 1 calc R . .
C60 C 0.1162(2) 0.16585(8) 0.1477(4) 0.0748(10) Uani 1 1 d . . .
H60 H 0.0898 0.1442 0.0988 0.090 Uiso 1 1 calc R . .
C61 C 0.0321(3) 0.18601(12) 0.1730(4) 0.1458(18) Uani 1 1 d . . .
H61A H 0.0559 0.2075 0.2196 0.219 Uiso 1 1 calc R . .
H61B H 0.0027 0.1723 0.2299 0.219 Uiso 1 1 calc R . .
H61C H -0.0155 0.1909 0.0856 0.219 Uiso 1 1 calc R . .
C62 C 0.1846(3) 0.15605(10) 0.2863(4) 0.1294(16) Uani 1 1 d . . .
H62A H 0.2369 0.1422 0.2728 0.194 Uiso 1 1 calc R . .
H62B H 0.1501 0.1428 0.3378 0.194 Uiso 1 1 calc R . .
H62C H 0.2108 0.1768 0.3370 0.194 Uiso 1 1 calc R . .
H3' H 0.2272(18) 0.0796(7) 0.023(3) 0.063(10) Uiso 1 1 d . . .
H1' H 0.7421(19) 0.1552(7) 0.677(3) 0.077(10) Uiso 1 1 d . . .

loop_
_atom_site_aniso_label
_atom_site_aniso_U_11
_atom_site_aniso_U_22
_atom_site_aniso_U_33
_atom_site_aniso_U_23
_atom_site_aniso_U_13
_atom_site_aniso_U_12
S1 0.0741(6) 0.0982(7) 0.0753(7) -0.0010(6) 0.0139(5) -0.0277(5)
N1 0.0699(18) 0.0740(18) 0.048(2) -0.0120(15) 0.0153(15) -0.0225(15)
N2 0.0521(15) 0.0547(14) 0.0463(17) -0.0012(12) 0.0122(13) -0.0017(12)
C1 0.0515(19) 0.0526(17) 0.052(2) 0.0063(16) 0.0070(17) -0.0025(14)
C2 0.060(2) 0.069(2) 0.054(2) 0.0002(17) 0.0009(18) -0.0095(16)
C3 0.053(2) 0.080(2) 0.084(3) 0.011(2) 0.000(2) -0.0138(17)
C4 0.059(2) 0.112(3) 0.084(3) 0.003(3) 0.021(2) -0.020(2)
C5 0.059(2) 0.096(2) 0.069(3) -0.008(2) 0.022(2) -0.0114(18)
C6 0.0475(18) 0.0592(18) 0.051(2) -0.0016(17) 0.0096(16) -0.0029(14)
C7 0.0599(19) 0.0638(19) 0.044(2) -0.0058(16) 0.0142(17) 0.0006(16)
C8 0.0569(19) 0.077(2) 0.041(2) -0.0057(19) 0.0054(16) -0.0021(17)
C9 0.0555(19) 0.080(2) 0.045(2) -0.0032(19) 0.0092(16) -0.0077(17)
C10 0.077(2) 0.110(3) 0.066(3) 0.004(2) 0.024(2) 0.002(2)
C11 0.104(3) 0.128(4) 0.070(3) -0.020(3) 0.030(2) 0.012(3)
C12 0.112(3) 0.084(3) 0.076(3) -0.016(2) 0.021(3) 0.004(2)
C13 0.090(2) 0.071(2) 0.058(3) -0.005(2) 0.011(2) -0.0039(19)
C14 0.076(3) 0.067(2) 0.106(4) 0.002(2) 0.037(2) -0.018(2)
C15 0.098(3) 0.093(3) 0.153(5) 0.004(3) 0.006(3) 0.003(3)
C16 0.093(4) 0.112(4) 0.238(7) 0.039(5) 0.011(4) -0.003(3)
C17 0.141(6) 0.093(5) 0.323(12) 0.051(6) 0.132(7) -0.003(4)
C18 0.200(8) 0.089(4) 0.251(9) -0.006(5) 0.145(7) -0.006(5)
C19 0.147(5) 0.108(4) 0.155(5) -0.003(4) 0.081(4) -0.016(3)
C20 0.0455(17) 0.0605(18) 0.038(2) -0.0043(16) 0.0071(15) -0.0053(15)
C21 0.063(2) 0.064(2) 0.044(2) -0.0059(17) 0.0188(17) -0.0087(17)
C22 0.087(3) 0.072(2) 0.052(2) -0.0131(19) 0.022(2) -0.017(2)
C23 0.064(2) 0.100(3) 0.051(2) 0.003(2) 0.0006(18) -0.021(2)
C24 0.059(2) 0.090(3) 0.064(3) 0.012(2) 0.0067(19) 0.0015(19)
C25 0.0537(19) 0.074(2) 0.046(2) 0.0019(17) 0.0079(16) -0.0032(17)
C26 0.080(2) 0.059(2) 0.079(3) -0.0094(19) 0.018(2) 0.0068(18)
C27 0.269(7) 0.351(8) 0.136(5) 0.051(5) 0.099(5) 0.232(6)
C28 0.147(5) 0.272(7) 0.408(11) 0.268(8) 0.085(6) 0.070(5)
C29 0.069(2) 0.073(2) 0.100(3) -0.013(2) 0.000(2) 0.0234(18)
C30 0.411(9) 0.106(4) 0.190(6) -0.033(4) 0.222(7) -0.017(4)
C31 0.208(5) 0.086(3) 0.164(5) 0.026(3) 0.070(4) 0.037(3)
S2 0.0740(6) 0.1127(7) 0.0716(7) -0.0187(6) 0.0116(5) 0.0232(5)
N3 0.082(2) 0.0383(16) 0.059(2) -0.0033(16) 0.0075(16) 0.0036(15)
N4 0.0524(14) 0.0446(14) 0.0461(17) -0.0004(12) 0.0109(13) 0.0007(11)
C32 0.0596(19) 0.0493(19) 0.051(2) -0.0078(17) 0.0124(17) -0.0075(15)
C33 0.084(2) 0.055(2) 0.074(3) -0.0128(19) 0.017(2) -0.0077(17)
C34 0.096(3) 0.072(3) 0.105(4) -0.034(2) 0.015(3) -0.021(2)
C35 0.095(3) 0.094(3) 0.096(4) -0.026(3) -0.018(2) -0.004(2)
C36 0.086(3) 0.070(2) 0.080(3) -0.016(2) -0.007(2) -0.0035(19)
C37 0.0554(19) 0.0503(18) 0.051(2) -0.0066(16) 0.0091(16) -0.0038(15)
C38 0.0547(18) 0.0535(19) 0.050(2) 0.0010(16) 0.0119(16) 0.0064(15)
C39 0.069(2) 0.0376(17) 0.062(3) 0.0009(17) 0.0170(19) 0.0033(15)
C40 0.068(2) 0.0486(18) 0.061(3) -0.0016(17) 0.0142(18) 0.0044(15)
C41 0.096(3) 0.064(2) 0.062(3) 0.0017(19) 0.021(2) 0.0143(19)
C42 0.099(3) 0.063(2) 0.092(3) 0.007(2) 0.016(3) 0.018(2)
C43 0.101(3) 0.059(2) 0.095(3) -0.003(2) 0.039(3) 0.0214(19)
C44 0.094(2) 0.057(2) 0.067(3) 0.0008(19) 0.030(2) 0.0072(18)
C45 0.064(2) 0.0624(19) 0.054(2) 0.0007(17) 0.0166(18) 0.0116(16)
C46 0.072(2) 0.077(2) 0.058(3) 0.0048(19) 0.026(2) 0.0042(18)
C47 0.074(2) 0.077(2) 0.070(3) -0.002(2) 0.025(2) 0.0070(18)
C48 0.085(3) 0.072(2) 0.061(3) -0.001(2) 0.018(2) 0.024(2)
C49 0.107(3) 0.076(2) 0.061(3) 0.015(2) 0.047(3) 0.015(2)
C50 0.074(2) 0.071(2) 0.076(3) 0.000(2) 0.035(2) 0.0038(17)
C51 0.0484(16) 0.0389(16) 0.045(2) -0.0029(15) 0.0035(15) 0.0053(13)
C52 0.0535(18) 0.0434(17) 0.061(2) 0.0019(16) 0.0089(16) 0.0051(14)
C53 0.070(2) 0.0467(19) 0.086(3) -0.0024(18) 0.018(2) -0.0031(15)
C54 0.088(3) 0.0435(19) 0.103(3) -0.014(2) 0.023(2) 0.0019(18)
C55 0.082(2) 0.063(2) 0.071(3) -0.024(2) 0.014(2) 0.0151(18)
C56 0.0570(18) 0.062(2) 0.045(2) -0.0076(17) 0.0064(16) 0.0073(15)
C57 0.067(2) 0.0478(17) 0.065(2) 0.0011(17) 0.0277(18) 0.0018(15)
C58 0.079(2) 0.093(2) 0.118(4) -0.012(2) 0.052(2) -0.0133(19)
C59 0.100(3) 0.083(2) 0.064(3) 0.009(2) 0.025(2) 0.0149(19)
C60 0.095(3) 0.078(2) 0.058(3) -0.014(2) 0.034(2) 0.001(2)
C61 0.120(3) 0.230(5) 0.110(4) 0.049(3) 0.068(3) 0.053(3)
C62 0.154(4) 0.141(4) 0.094(4) 0.049(3) 0.037(3) 0.029(3)

loop_
_atom_type_symbol
_atom_type_description
_atom_type_scat_dispersion_real
_atom_type_scat_dispersion_imag
_atom_type_scat_source
C C 0.0033 0.0016 'International Tables Vol C Tables 4.2.6.8 and 6.1.1.4'
H H 0.0000 0.0000 'International Tables Vol C Tables 4.2.6.8 and 6.1.1.4'
N N 0.0061 0.0033 'International Tables Vol C Tables 4.2.6.8 and 6.1.1.4'
S S 0.1246 0.1234 'International Tables Vol C Tables 4.2.6.8 and 6.1.1.4'

loop_
_geom_angle_atom_site_label_1
_geom_angle_atom_site_label_2
_geom_angle_atom_site_label_3
_geom_angle
_geom_angle_site_symmetry_1
_geom_angle_site_symmetry_3
_geom_angle_publ_flag
C9 S1 C14 103.54(17) . . ?
C1 N1 C8 128.0(3) . . ?
C7 N2 C20 116.5(3) . . ?
N1 C1 C2 122.1(3) . . ?
N1 C1 C6 119.3(3) . . ?
C2 C1 C6 118.5(3) . . ?
C3 C2 C1 121.1(3) . . ?
C4 C3 C2 120.9(3) . . ?
C3 C4 C5 119.0(3) . . ?
C4 C5 C6 121.9(3) . . ?
C5 C6 C1 118.6(3) . . ?
C5 C6 C7 116.8(3) . . ?
C1 C6 C7 124.6(3) . . ?
N2 C7 C6 126.0(3) . . ?
N1 C8 C13 122.7(3) . . ?
N1 C8 C9 118.8(3) . . ?
C13 C8 C9 118.4(3) . . ?
C10 C9 C8 120.2(3) . . ?
C10 C9 S1 118.4(3) . . ?
C8 C9 S1 121.3(3) . . ?
C11 C10 C9 120.0(3) . . ?
C12 C11 C10 120.3(4) . . ?
C11 C12 C13 120.6(4) . . ?
C12 C13 C8 120.5(3) . . ?
C15 C14 C19 117.7(4) . . ?
C15 C14 S1 124.6(4) . . ?
C19 C14 S1 117.6(4) . . ?
C14 C15 C16 121.6(5) . . ?
C17 C16 C15 119.3(6) . . ?
C16 C17 C18 122.1(8) . . ?
C17 C18 C19 118.6(7) . . ?
C14 C19 C18 120.8(6) . . ?
C21 C20 C25 122.1(3) . . ?
C21 C20 N2 119.8(3) . . ?
C25 C20 N2 118.0(3) . . ?
C20 C21 C22 117.3(3) . . ?
C20 C21 C26 121.3(3) . . ?
C22 C21 C26 121.4(3) . . ?
C23 C22 C21 121.6(3) . . ?
C22 C23 C24 120.0(3) . . ?
C23 C24 C25 121.6(3) . . ?
C24 C25 C20 117.4(3) . . ?
C24 C25 C29 122.0(3) . . ?
C20 C25 C29 120.7(3) . . ?
C28 C26 C27 109.1(4) . . ?
C28 C26 C21 113.6(3) . . ?
C27 C26 C21 112.5(3) . . ?
C30 C29 C31 112.1(3) . . ?
C30 C29 C25 111.7(3) . . ?
C31 C29 C25 114.2(3) . . ?
C45 S2 C40 102.91(15) . . ?
C32 N3 C39 129.5(3) . . ?
C38 N4 C51 117.6(2) . . ?
N3 C32 C33 121.1(3) . . ?
N3 C32 C37 120.2(3) . . ?
C33 C32 C37 118.7(3) . . ?
C34 C33 C32 119.8(3) . . ?
C35 C34 C33 122.1(3) . . ?
C34 C35 C36 118.2(4) . . ?
C35 C36 C37 121.9(3) . . ?
C36 C37 C32 119.4(3) . . ?
C36 C37 C38 116.8(3) . . ?
C32 C37 C38 123.8(3) . . ?
N4 C38 C37 126.1(3) . . ?
C40 C39 C44 119.3(3) . . ?
C40 C39 N3 119.6(3) . . ?
C44 C39 N3 120.9(3) . . ?
C41 C40 C39 119.9(3) . . ?
C41 C40 S2 122.1(3) . . ?
C39 C40 S2 118.0(2) . . ?
C40 C41 C42 120.1(3) . . ?
C43 C42 C41 120.0(3) . . ?
C42 C43 C44 120.4(3) . . ?
C43 C44 C39 120.3(3) . . ?
C46 C45 C50 118.7(3) . . ?
C46 C45 S2 120.8(3) . . ?
C50 C45 S2 120.4(3) . . ?
C47 C46 C45 121.0(3) . . ?
C46 C47 C48 120.3(3) . . ?
C47 C48 C49 119.5(3) . . ?
C48 C49 C50 121.0(3) . . ?
C49 C50 C45 119.4(3) . . ?
C56 C51 C52 121.8(3) . . ?
C56 C51 N4 119.8(3) . . ?
C52 C51 N4 118.3(2) . . ?
C53 C52 C51 117.8(3) . . ?
C53 C52 C57 120.1(3) . . ?
C51 C52 C57 122.1(2) . . ?
C54 C53 C52 121.2(3) . . ?
C53 C54 C55 120.0(3) . . ?
C54 C55 C56 121.5(3) . . ?
C51 C56 C55 117.5(3) . . ?
C51 C56 C60 120.9(3) . . ?
C55 C56 C60 121.5(3) . . ?
C52 C57 C59 112.5(2) . . ?
C52 C57 C58 112.1(2) . . ?
C59 C57 C58 110.7(3) . . ?
C62 C60 C56 110.6(3) . . ?
C62 C60 C61 108.0(3) . . ?
C56 C60 C61 114.5(3) . . ?

loop_
_geom_bond_atom_site_label_1
_geom_bond_atom_site_label_2
_geom_bond_distance
_geom_bond_site_symmetry_2
_geom_bond_publ_flag
S1 C9 1.757(3) . ?
S1 C14 1.766(4) . ?
N1 C1 1.389(3) . ?
N1 C8 1.391(3) . ?
N2 C7 1.266(3) . ?
N2 C20 1.429(3) . ?
C1 C2 1.389(4) . ?
C1 C6 1.399(4) . ?
C2 C3 1.366(4) . ?
C3 C4 1.362(4) . ?
C4 C5 1.368(4) . ?
C5 C6 1.392(4) . ?
C6 C7 1.449(4) . ?
C8 C13 1.391(4) . ?
C8 C9 1.400(4) . ?
C9 C10 1.377(4) . ?
C10 C11 1.373(4) . ?
C11 C12 1.365(4) . ?
C12 C13 1.366(4) . ?
C14 C15 1.331(5) . ?
C14 C19 1.366(5) . ?
C15 C16 1.394(5) . ?
C16 C17 1.304(7) . ?
C17 C18 1.335(8) . ?
C18 C19 1.391(7) . ?
C20 C21 1.388(3) . ?
C20 C25 1.395(3) . ?
C21 C22 1.389(4) . ?
C21 C26 1.513(4) . ?
C22 C23 1.353(4) . ?
C23 C24 1.372(4) . ?
C24 C25 1.376(4) . ?
C25 C29 1.524(4) . ?
C26 C28 1.434(5) . ?
C26 C27 1.450(5) . ?
C29 C30 1.459(5) . ?
C29 C31 1.481(5) . ?
S2 C45 1.757(3) . ?
S2 C40 1.764(3) . ?
N3 C32 1.357(3) . ?
N3 C39 1.408(4) . ?
N4 C38 1.262(3) . ?
N4 C51 1.434(3) . ?
C32 C33 1.394(4) . ?
C32 C37 1.397(4) . ?
C33 C34 1.371(4) . ?
C34 C35 1.368(4) . ?
C35 C36 1.369(4) . ?
C36 C37 1.380(4) . ?
C37 C38 1.457(3) . ?
C39 C40 1.380(4) . ?
C39 C44 1.381(4) . ?
C40 C41 1.376(4) . ?
C41 C42 1.378(4) . ?
C42 C43 1.361(4) . ?
C43 C44 1.368(4) . ?
C45 C46 1.381(4) . ?
C45 C50 1.383(4) . ?
C46 C47 1.362(4) . ?
C47 C48 1.363(4) . ?
C48 C49 1.367(4) . ?
C49 C50 1.377(4) . ?
C51 C56 1.388(3) . ?
C51 C52 1.397(3) . ?
C52 C53 1.392(3) . ?
C52 C57 1.518(4) . ?
C53 C54 1.358(4) . ?
C54 C55 1.373(4) . ?
C55 C56 1.390(4) . ?
C56 C60 1.504(4) . ?
C57 C59 1.518(4) . ?
C57 C58 1.523(3) . ?
C60 C62 1.497(4) . ?
C60 C61 1.516(4) . ?
